data_7227503
loop_
_publ_author_name
'Aubert, E.'
'Abboud, M.'
'Doudouh, A.'
'Durand, P.'
'Peluso, P.'
'Ligresti, A.'
'Vigolo, B.'
'Cossu, S.'
'Pale, P.'
'Mamane, V.'

_publ_section_title
;
 Silver(i) coordination polymers with
 3,3&#x2032;,5,5&#x2032;-tetrasubstituted 4,4&#x2032;-bipyridine ligands:
 towards new porous chiral materials
;
_journal_issue 12
_journal_name_full 'RSC Adv.'
_journal_page_first 7358
_journal_paper_doi 10.1039/C6RA28197D
_journal_volume 7
_journal_year 2017
_chemical_formula_moiety 'C10 H4 Ag Br4 N2, C F3 O3 S '
_chemical_formula_sum 'C11 H4 Ag Br4 F3 N2 O3 S'
_chemical_formula_weight 728.74
_chemical_name_systematic
;
 ?
;
_space_group_IT_number 64
_symmetry_cell_setting orthorhombic
_symmetry_space_group_name_Hall '-C 2ac 2'
_symmetry_space_group_name_H-M 'C m c e'
_atom_sites_solution_hydrogens difmap
_atom_sites_solution_primary direct
_atom_sites_solution_secondary difmap
_audit_creation_method SHELXL-97
_audit_update_record
;
2015-11-30 deposited with the CCDC.
2017-01-15 downloaded from the CCDC.
;
_cell_angle_alpha 90.00
_cell_angle_beta 90.00
_cell_angle_gamma 90.00
_cell_formula_units_Z 8
_cell_length_a 15.18790(13)
_cell_length_b 22.0564(17)
_cell_length_c 11.44450(10)
_cell_measurement_reflns_used 9416
_cell_measurement_temperature 110(2)
_cell_measurement_theta_max 76.0911
_cell_measurement_theta_min 3.5294
_cell_volume 3833.8(3)
_computing_cell_refinement
;
CrysAlisPro, Oxford Diffraction Ltd.,
Version 1.171.33.48 (release 15-09-2009 CrysAlis171 .NET)
(compiled Sep 15 2009,11:49:04)
;
_computing_data_collection
;
CrysAlisPro, Oxford Diffraction Ltd.,
Version 1.171.33.48 (release 15-09-2009 CrysAlis171 .NET)
(compiled Sep 15 2009,11:49:04)
;
_computing_data_reduction
;
CrysAlisPro, Oxford Diffraction Ltd.,
Version 1.171.33.48 (release 15-09-2009 CrysAlis171 .NET)
(compiled Sep 15 2009,11:49:04)
;
_computing_structure_refinement 'SHELXL-97 (Sheldrick, 1997)'
_computing_structure_solution 'SIR_92 (Altomare et al., 1994)'
_diffrn_ambient_temperature 110(2)
_diffrn_detector_area_resol_mean 10.4508
_diffrn_measured_fraction_theta_full 0.999
_diffrn_measured_fraction_theta_max 0.999
_diffrn_measurement_device_type 'SuperNova, Dual, Cu at zero, Atlas'
_diffrn_measurement_method oscillation
_diffrn_radiation_monochromator mirror
_diffrn_radiation_source 'SuperNova (Cu) X-ray Source'
_diffrn_radiation_type CuK\a
_diffrn_radiation_wavelength 1.54184
_diffrn_reflns_av_R_equivalents 0.0162
_diffrn_reflns_av_sigmaI/netI 0.0278
_diffrn_reflns_limit_h_max 19
_diffrn_reflns_limit_h_min -19
_diffrn_reflns_limit_k_max 27
_diffrn_reflns_limit_k_min -27
_diffrn_reflns_limit_l_max 14
_diffrn_reflns_limit_l_min -13
_diffrn_reflns_number 10690
_diffrn_reflns_theta_full 76.30
_diffrn_reflns_theta_max 76.30
_diffrn_reflns_theta_min 4.01
_exptl_absorpt_coefficient_mu 19.645
_exptl_absorpt_correction_T_max 0.575
_exptl_absorpt_correction_T_min 0.075
_exptl_absorpt_correction_type analytical
_exptl_absorpt_process_details
;
CrysAlisPro, Oxford Diffraction Ltd.,
Version 1.171.33.48 (release 15-09-2009 CrysAlis171 .NET)
(compiled Sep 15 2009,11:49:04)
Analytical numeric absorption correction using a multifaceted crystal
            model based on expressions derived by R.C. Clark & J.S. Reid.
(Clark, R. C. & Reid, J. S. (1995). Acta Cryst. A51, 887-897)
;
_exptl_crystal_colour colorless
_exptl_crystal_density_diffrn 2.525
_exptl_crystal_density_method 'not measured'
_exptl_crystal_description needle
_exptl_crystal_F_000 2704
_exptl_crystal_size_max 0.3481
_exptl_crystal_size_mid 0.0580
_exptl_crystal_size_min 0.0393
_refine_diff_density_max 1.364
_refine_diff_density_min -1.115
_refine_diff_density_rms 0.123
_refine_ls_extinction_method none
_refine_ls_goodness_of_fit_ref 1.059
_refine_ls_hydrogen_treatment constr
_refine_ls_matrix_type full
_refine_ls_number_parameters 120
_refine_ls_number_reflns 2089
_refine_ls_number_restraints 0
_refine_ls_restrained_S_all 1.059
_refine_ls_R_factor_all 0.0205
_refine_ls_R_factor_gt 0.0201
_refine_ls_shift/su_max 0.001
_refine_ls_shift/su_mean 0.000
_refine_ls_structure_factor_coef Fsqd
_refine_ls_weighting_details 'calc w=1/[\s^2^(Fo^2^)+(0.0331P)^2^+11.9511P] where P=(Fo^2^+2Fc^2^)/3'
_refine_ls_weighting_scheme calc
_refine_ls_wR_factor_gt 0.0548
_refine_ls_wR_factor_ref 0.0551
_reflns_number_gt 2044
_reflns_number_total 2089
_reflns_threshold_expression >2sigma(I)
_cod_data_source_file c6ra28197d2.cif
_cod_data_source_block ma330
_cod_original_cell_volume 3833.8(2)
_cod_original_sg_symbol_Hall '-C 2bc 2'
_cod_original_sg_symbol_H-M 'C m c a'
_cod_original_formula_sum 'C11 H4 Ag Br4 F3 N2 O3 S '
_cod_database_code 7227503

loop_
_symmetry_equiv_pos_as_xyz
'x, y, z'
'-x, -y+1/2, z+1/2'
'x, -y, -z'
'-x+1/2, y, -z+1/2'
'x+1/2, y+1/2, z'
'-x+1/2, -y+1, z+1/2'
'x+1/2, -y+1/2, -z'
'-x+1, y+1/2, -z+1/2'
'-x, -y, -z'
'x, y-1/2, -z-1/2'
'-x, y, z'
'x-1/2, -y, z-1/2'
'-x+1/2, -y+1/2, -z'
'x+1/2, y, -z-1/2'
'-x+1/2, y+1/2, z'
'x, -y+1/2, z-1/2'

loop_
_atom_site_label
_atom_site_type_symbol
_atom_site_fract_x
_atom_site_fract_y
_atom_site_fract_z
_atom_site_U_iso_or_equiv
_atom_site_adp_type
_atom_site_occupancy
_atom_site_symmetry_multiplicity
_atom_site_calc_flag
_atom_site_refinement_flags
Ag1 Ag 0.2500 0.145960(11) 0.2500 0.02010(8) Uani 1 2 d S
Br2 Br 0.121506(16) 0.234646(10) -0.20364(2) 0.01760(8) Uani 1 1 d .
Br1 Br 0.37146(2) 0.041595(14) -0.19002(2) 0.03030(10) Uani 1 1 d .
S10 S 0.0000 0.12266(4) 0.21418(7) 0.01509(16) Uani 1 2 d S
O12 O 0.08030(12) 0.10584(8) 0.27406(18) 0.0241(4) Uani 1 1 d .
O11 O 0.0000 0.18279(11) 0.1643(2) 0.0235(5) Uani 1 2 d S
F9 F 0.0000 0.01505(9) 0.12154(19) 0.0266(5) Uani 1 2 d S
F8 F -0.07051(12) 0.08092(8) 0.02075(15) 0.0369(4) Uani 1 1 d .
N1 N 0.24867(12) 0.14417(9) 0.05941(19) 0.0163(4) Uani 1 1 d .
C6 C 0.19657(15) 0.18111(10) -0.0025(2) 0.0149(4) Uani 1 1 d .
H6 H 0.1590 0.2086 0.0377 0.018 Uiso 1 1 calc R
C2 C 0.30016(16) 0.10459(11) 0.0029(2) 0.0181(5) Uani 1 1 d .
H2 H 0.3374 0.0785 0.0468 0.022 Uiso 1 1 calc R
C4 C 0.24907(14) 0.13964(10) -0.1851(2) 0.0135(5) Uani 1 1 d .
C7 C 0.0000 0.07264(15) 0.0867(3) 0.0171(6) Uani 1 2 d S
C5 C 0.19589(14) 0.18043(10) -0.12369(19) 0.0138(4) Uani 1 1 d .
C3 C 0.30047(16) 0.10067(11) -0.1185(2) 0.0173(5) Uani 1 1 d .

loop_
_atom_site_aniso_label
_atom_site_aniso_U_11
_atom_site_aniso_U_22
_atom_site_aniso_U_33
_atom_site_aniso_U_23
_atom_site_aniso_U_13
_atom_site_aniso_U_12
Ag1 0.02882(15) 0.02551(14) 0.00596(13) 0.000 0.00008(8) 0.000
Br2 0.01869(13) 0.01953(14) 0.01456(14) 0.00310(8) 0.00025(8) 0.00451(9)
Br1 0.03879(18) 0.03548(17) 0.01662(14) -0.00170(10) 0.00203(11) 0.02184(12)
S10 0.0179(4) 0.0154(3) 0.0119(3) -0.0023(3) 0.000 0.000
O12 0.0212(9) 0.0299(10) 0.0213(9) -0.0027(7) -0.0060(8) 0.0017(7)
O11 0.0378(14) 0.0133(11) 0.0194(12) -0.0030(9) 0.000 0.000
F9 0.0455(13) 0.0138(9) 0.0205(10) -0.0008(8) 0.000 0.000
F8 0.0448(10) 0.0373(9) 0.0288(9) -0.0172(7) -0.0210(8) 0.0192(8)
N1 0.0182(10) 0.0229(10) 0.0078(10) -0.0003(7) 0.0007(7) -0.0020(8)
C6 0.0177(10) 0.0160(10) 0.0112(10) -0.0010(8) 0.0019(8) 0.0002(8)
C2 0.0217(11) 0.0224(12) 0.0103(11) 0.0015(8) -0.0013(9) 0.0036(9)
C4 0.0166(10) 0.0159(10) 0.0080(12) -0.0002(8) 0.0000(8) -0.0016(9)
C7 0.0196(15) 0.0152(14) 0.0163(16) -0.0013(12) 0.000 0.000
C5 0.0150(10) 0.0155(10) 0.0109(10) 0.0014(8) -0.0005(8) -0.0005(8)
C3 0.0204(11) 0.0211(11) 0.0104(11) -0.0001(8) 0.0019(9) 0.0048(9)

loop_
_atom_type_symbol
_atom_type_description
_atom_type_scat_dispersion_real
_atom_type_scat_dispersion_imag
_atom_type_scat_source
C C 0.0181 0.0091 'International Tables Vol C Tables 4.2.6.8 and 6.1.1.4'
H H 0.0000 0.0000 'International Tables Vol C Tables 4.2.6.8 and 6.1.1.4'
N N 0.0311 0.0180 'International Tables Vol C Tables 4.2.6.8 and 6.1.1.4'
O O 0.0492 0.0322 'International Tables Vol C Tables 4.2.6.8 and 6.1.1.4'
F F 0.0727 0.0534 'International Tables Vol C Tables 4.2.6.8 and 6.1.1.4'
S S 0.3331 0.5567 'International Tables Vol C Tables 4.2.6.8 and 6.1.1.4'
Br Br -0.6763 1.2805 'International Tables Vol C Tables 4.2.6.8 and 6.1.1.4'
Ag Ag 0.1306 4.2820 'International Tables Vol C Tables 4.2.6.8 and 6.1.1.4'

loop_
_geom_angle_atom_site_label_1
_geom_angle_atom_site_label_2
_geom_angle_atom_site_label_3
_geom_angle
_geom_angle_site_symmetry_1
_geom_angle_site_symmetry_3
N1 Ag1 N1 177.92(10) . 4
O11 S10 O12 115.01(9) . 11
O11 S10 O12 115.01(9) . .
O12 S10 O12 114.85(17) 11 .
O11 S10 C7 103.80(15) . .
O12 S10 C7 102.89(10) 11 .
O12 S10 C7 102.89(10) . .
C6 N1 C2 119.1(2) . .
C6 N1 Ag1 121.57(16) . .
C2 N1 Ag1 119.30(16) . .
N1 C6 C5 121.8(2) . .
N1 C6 H6 119.1 . .
C5 C6 H6 119.1 . .
N1 C2 C3 121.6(2) . .
N1 C2 H2 119.2 . .
C3 C2 H2 119.2 . .
C3 C4 C5 116.6(2) . .
C3 C4 C4 122.5(2) . 4_554
C5 C4 C4 120.88(19) . 4_554
F8 C7 F8 108.1(3) 11 .
F8 C7 F9 107.62(19) 11 .
F8 C7 F9 107.62(19) . .
F8 C7 S10 111.82(17) 11 .
F8 C7 S10 111.82(17) . .
F9 C7 S10 109.7(2) . .
C6 C5 C4 120.3(2) . .
C6 C5 Br2 118.92(17) . .
C4 C5 Br2 120.75(17) . .
C4 C3 C2 120.5(2) . .
C4 C3 Br1 120.86(18) . .
C2 C3 Br1 118.67(18) . .

loop_
_geom_bond_atom_site_label_1
_geom_bond_atom_site_label_2
_geom_bond_distance
_geom_bond_site_symmetry_2
Ag1 N1 2.182(2) .
Ag1 N1 2.182(2) 4
Br2 C5 1.882(2) .
Br1 C3 1.879(2) .
S10 O11 1.444(3) .
S10 O12 1.4473(19) 11
S10 O12 1.4473(19) .
S10 C7 1.829(3) .
F9 C7 1.331(4) .
F8 C7 1.323(3) .
N1 C6 1.339(3) .
N1 C2 1.339(3) .
C6 C5 1.387(3) .
C6 H6 0.9500 .
C2 C3 1.392(4) .
C2 H2 0.9500 .
C4 C3 1.389(3) .
C4 C5 1.398(3) .
C4 C4 1.487(5) 4_554
C7 F8 1.323(3) 11

loop_
_geom_torsion_atom_site_label_1
_geom_torsion_atom_site_label_2
_geom_torsion_atom_site_label_3
_geom_torsion_atom_site_label_4
_geom_torsion
_geom_torsion_site_symmetry_1
_geom_torsion_site_symmetry_4
N1 Ag1 N1 C6 136.53(17) 4 .
N1 Ag1 N1 C2 -42.46(17) 4 .
C2 N1 C6 C5 -1.4(3) . .
Ag1 N1 C6 C5 179.58(17) . .
C6 N1 C2 C3 -0.4(3) . .
Ag1 N1 C2 C3 178.64(19) . .
O11 S10 C7 F8 60.7(2) . 11
O12 S10 C7 F8 -179.1(2) 11 11
O12 S10 C7 F8 -59.5(2) . 11
O11 S10 C7 F8 -60.7(2) . .
O12 S10 C7 F8 59.5(2) 11 .
O12 S10 C7 F8 179.1(2) . .
O11 S10 C7 F9 180.0 . .
O12 S10 C7 F9 -59.82(9) 11 .
O12 S10 C7 F9 59.82(9) . .
N1 C6 C5 C4 1.3(3) . .
N1 C6 C5 Br2 -179.27(16) . .
C3 C4 C5 C6 0.5(3) . .
C4 C4 C5 C6 -178.2(2) 4_554 .
C3 C4 C5 Br2 -178.83(17) . .
C4 C4 C5 Br2 2.4(3) 4_554 .
C5 C4 C3 C2 -2.3(3) . .
C4 C4 C3 C2 176.4(2) 4_554 .
C5 C4 C3 Br1 177.54(17) . .
C4 C4 C3 Br1 -3.7(3) 4_554 .
N1 C2 C3 C4 2.3(4) . .
N1 C2 C3 Br1 -177.53(18) . .
